data_4111369
loop_
_publ_author_name
'David E. Herbert'
'Makoto Tanabe'
'Sara C. Bourke'
'Alan J. Lough'
'Ian Manners'

_publ_section_title
;
 Strain-Controlled, Photochemically, or Thermally Promoted Haptotropic
 Shifts of Cyclopentadienyl Ligands in Group 8 Metallocenophanes
;
_journal_name_full 'Journal of the American Chemical Society'
_journal_page_first 4166
_journal_page_last 4176
_journal_paper_doi 10.1021/ja077334+
_journal_volume 130
_journal_year 2008
_chemical_formula_moiety 'C18 H28 P2 Ru'
_chemical_formula_sum 'C18 H28 P2 Ru'
_chemical_formula_weight 407.41
_chemical_name_systematic
; 
 ? 
;
_space_group_IT_number 14
_symmetry_cell_setting monoclinic
_symmetry_space_group_name_Hall '-P 2ybc'
_symmetry_space_group_name_H-M 'P 1 21/c 1'
_atom_sites_solution_hydrogens geom
_atom_sites_solution_primary direct
_atom_sites_solution_secondary difmap
_audit_creation_method SHELXL-97
_cell_angle_alpha 90.00
_cell_angle_beta 100.619(2)
_cell_angle_gamma 90.00
_cell_formula_units_Z 4
_cell_length_a 8.1075(3)
_cell_length_b 13.7698(5)
_cell_length_c 16.3172(4)
_cell_measurement_reflns_used 13073
_cell_measurement_temperature 150(1)
_cell_measurement_theta_max 27.4
_cell_measurement_theta_min 2.6
_cell_volume 1790.43(10)
_computing_cell_refinement 'Denzo-SMN (Otwinowski & Minor, 1997)'
_computing_data_collection 'Collect (Nonius BV, 1997-2003)'
_computing_data_reduction Denzo-SMN
_computing_molecular_graphics 'SHELXTL V6.12'
_computing_publication_material 'SHELXTL V6.12'
_computing_structure_refinement 'SHELXTL V6.12(Sheldrick, 2001)'
_computing_structure_solution 'SIR-92 (Altomare et al., 1993)'
_diffrn_ambient_temperature 150(2)
_diffrn_detector_area_resol_mean 9
_diffrn_measured_fraction_theta_full 0.978
_diffrn_measured_fraction_theta_max 0.962
_diffrn_measurement_device_type 'Nonius KappaCCD'
_diffrn_measurement_method '\f scans and \w scans with \k offsets'
_diffrn_radiation_monochromator graphite
_diffrn_radiation_source 'fine-focus sealed tube'
_diffrn_radiation_type MoK\a
_diffrn_radiation_wavelength 0.71073
_diffrn_reflns_av_R_equivalents 0.0582
_diffrn_reflns_av_sigmaI/netI 0.0459
_diffrn_reflns_limit_h_max 10
_diffrn_reflns_limit_h_min -10
_diffrn_reflns_limit_k_max 17
_diffrn_reflns_limit_k_min -16
_diffrn_reflns_limit_l_max 20
_diffrn_reflns_limit_l_min -20
_diffrn_reflns_number 13073
_diffrn_reflns_theta_full 27.42
_diffrn_reflns_theta_max 27.42
_diffrn_reflns_theta_min 2.56
_diffrn_standards_decay_% 0
_diffrn_standards_interval_count 0
_diffrn_standards_interval_time 0
_diffrn_standards_number 0
_exptl_absorpt_coefficient_mu 1.047
_exptl_absorpt_correction_T_max 0.982
_exptl_absorpt_correction_T_min 0.910
_exptl_absorpt_correction_type multi-scan
_exptl_absorpt_process_details
;
multi-scan from symmetry-related measurements 
 Sortav (Blessing 1995)
;
_exptl_crystal_colour orange
_exptl_crystal_density_diffrn 1.511
_exptl_crystal_description plate
_exptl_crystal_F_000 840
_exptl_crystal_size_max 0.30
_exptl_crystal_size_mid 0.28
_exptl_crystal_size_min 0.10
_refine_diff_density_max 0.820
_refine_diff_density_min -1.477
_refine_diff_density_rms 0.134
_refine_ls_extinction_coef 0.0032(6)
_refine_ls_extinction_expression Fc^*^=kFc[1+0.001xFc^2^\l^3^/sin(2\q)]^-1/4^
_refine_ls_extinction_method SHELXL
_refine_ls_goodness_of_fit_ref 1.077
_refine_ls_hydrogen_treatment constr
_refine_ls_matrix_type full
_refine_ls_number_parameters 199
_refine_ls_number_reflns 3936
_refine_ls_number_restraints 0
_refine_ls_restrained_S_all 1.077
_refine_ls_R_factor_all 0.0472
_refine_ls_R_factor_gt 0.0367
_refine_ls_shift/su_max 0.001
_refine_ls_shift/su_mean 0.000
_refine_ls_structure_factor_coef Fsqd
_refine_ls_weighting_details 'calc w=1/[\s^2^(Fo^2^)+(0.0580P)^2^+0.4322P] where P=(Fo^2^+2Fc^2^)/3'
_refine_ls_weighting_scheme calc
_refine_ls_wR_factor_gt 0.0935
_refine_ls_wR_factor_ref 0.1005
_reflns_number_gt 3318
_reflns_number_total 3936
_reflns_threshold_expression I>2\s(I)
_cod_data_source_file ja077334-file007.cif
_cod_data_source_block k05117
_cod_original_sg_symbol_H-M 'P 21/c'
_cod_database_code 4111369

loop_
_symmetry_equiv_pos_as_xyz
'x, y, z'
'-x, y+1/2, -z+1/2'
'-x, -y, -z'
'x, -y-1/2, z-1/2'

loop_
_atom_site_label
_atom_site_type_symbol
_atom_site_fract_x
_atom_site_fract_y
_atom_site_fract_z
_atom_site_U_iso_or_equiv
_atom_site_adp_type
_atom_site_occupancy
_atom_site_symmetry_multiplicity
_atom_site_calc_flag
_atom_site_refinement_flags
Ru1 Ru 0.57906(3) 0.292206(16) 0.625939(13) 0.01838(11) Uani 1 1 d .
P1 P 0.73582(9) 0.17932(5) 0.70416(4) 0.01907(17) Uani 1 1 d .
P2 P 0.79705(9) 0.39005(5) 0.67651(5) 0.02009(18) Uani 1 1 d .
C1 C 0.3640(4) 0.3921(2) 0.5804(2) 0.0323(7) Uani 1 1 d .
H1A H 0.3706 0.4552 0.5509 0.039 Uiso 1 1 calc R
C2 C 0.3834(4) 0.3794(3) 0.6683(2) 0.0355(8) Uani 1 1 d .
H2A H 0.4027 0.4322 0.7110 0.043 Uiso 1 1 calc R
C3 C 0.3543(4) 0.2804(3) 0.6837(2) 0.0336(8) Uani 1 1 d .
H3A H 0.3508 0.2512 0.7395 0.040 Uiso 1 1 calc R
C4 C 0.3185(4) 0.2305(3) 0.6059(2) 0.0312(7) Uani 1 1 d .
H4A H 0.2873 0.1605 0.5974 0.037 Uiso 1 1 calc R
C5 C 0.3264(4) 0.3003(2) 0.5419(2) 0.0282(7) Uani 1 1 d .
C6 C 0.3032(4) 0.2774(3) 0.4510(2) 0.0382(8) Uani 1 1 d .
H6A H 0.3515 0.3307 0.4223 0.046 Uiso 1 1 calc R
H6B H 0.1816 0.2740 0.4277 0.046 Uiso 1 1 calc R
C7 C 0.3852(5) 0.1822(3) 0.4338(2) 0.0378(8) Uani 1 1 d .
H7A H 0.3335 0.1289 0.4610 0.045 Uiso 1 1 calc R
H7B H 0.3612 0.1701 0.3729 0.045 Uiso 1 1 calc R
C8 C 0.5724(4) 0.1794(2) 0.46365(18) 0.0290(7) Uani 1 1 d .
C9 C 0.6755(5) 0.1047(3) 0.4516(2) 0.0383(8) Uani 1 1 d .
H9A H 0.6399 0.0437 0.4272 0.046 Uiso 1 1 calc R
C10 C 0.8459(5) 0.1326(3) 0.4814(2) 0.0370(8) Uani 1 1 d .
H10A H 0.9417 0.0937 0.4790 0.044 Uiso 1 1 calc R
C11 C 0.8488(4) 0.2232(3) 0.5134(2) 0.0316(7) Uani 1 1 d .
H11A H 0.9473 0.2585 0.5361 0.038 Uiso 1 1 calc R
C12 C 0.6769(4) 0.2585(2) 0.50768(18) 0.0247(6) Uani 1 1 d .
H12A H 0.658(4) 0.322(2) 0.488(2) 0.028(9) Uiso 1 1 d .
C13 C 0.9573(4) 0.2176(2) 0.7317(2) 0.0230(6) Uani 1 1 d .
H13A H 1.0152 0.1804 0.7806 0.028 Uiso 1 1 calc R
H13B H 1.0156 0.2055 0.6845 0.028 Uiso 1 1 calc R
C14 C 0.9593(4) 0.3262(2) 0.75210(19) 0.0263(6) Uani 1 1 d .
H14A H 1.0712 0.3536 0.7497 0.032 Uiso 1 1 calc R
H14B H 0.9375 0.3357 0.8093 0.032 Uiso 1 1 calc R
C15 C 0.7461(4) 0.0547(2) 0.66805(19) 0.0295(7) Uani 1 1 d .
H15A H 0.8209 0.0168 0.7103 0.044 Uiso 1 1 calc R
H15B H 0.7894 0.0542 0.6158 0.044 Uiso 1 1 calc R
H15C H 0.6335 0.0260 0.6587 0.044 Uiso 1 1 calc R
C16 C 0.6848(4) 0.1600(2) 0.80772(18) 0.0292(7) Uani 1 1 d .
H16A H 0.7641 0.1134 0.8387 0.044 Uiso 1 1 calc R
H16B H 0.5705 0.1343 0.8019 0.044 Uiso 1 1 calc R
H16C H 0.6926 0.2218 0.8379 0.044 Uiso 1 1 calc R
C17 C 0.9184(4) 0.4524(2) 0.6076(2) 0.0331(7) Uani 1 1 d .
H17A H 1.0065 0.4918 0.6412 0.050 Uiso 1 1 calc R
H17B H 0.8437 0.4945 0.5689 0.050 Uiso 1 1 calc R
H17C H 0.9699 0.4042 0.5760 0.050 Uiso 1 1 calc R
C18 C 0.7523(4) 0.4932(2) 0.7396(2) 0.0329(7) Uani 1 1 d .
H18A H 0.8578 0.5245 0.7651 0.049 Uiso 1 1 calc R
H18B H 0.6938 0.4702 0.7834 0.049 Uiso 1 1 calc R
H18C H 0.6813 0.5400 0.7040 0.049 Uiso 1 1 calc R

loop_
_atom_site_aniso_label
_atom_site_aniso_U_11
_atom_site_aniso_U_22
_atom_site_aniso_U_33
_atom_site_aniso_U_23
_atom_site_aniso_U_13
_atom_site_aniso_U_12
Ru1 0.01428(15) 0.02224(17) 0.01904(17) -0.00100(8) 0.00418(10) 0.00127(8)
P1 0.0196(4) 0.0189(4) 0.0192(4) 0.0002(3) 0.0047(3) -0.0008(3)
P2 0.0177(4) 0.0177(4) 0.0253(4) 0.0011(3) 0.0051(3) 0.0004(3)
C1 0.0177(14) 0.0291(17) 0.049(2) 0.0032(14) 0.0044(14) 0.0100(13)
C2 0.0193(15) 0.045(2) 0.0420(19) -0.0142(15) 0.0060(14) 0.0084(14)
C3 0.0153(15) 0.055(2) 0.0334(19) -0.0019(14) 0.0104(13) 0.0001(14)
C4 0.0177(14) 0.0416(18) 0.0334(18) -0.0028(14) 0.0025(13) -0.0037(13)
C5 0.0152(14) 0.0356(18) 0.0318(18) 0.0020(12) -0.0008(13) 0.0037(12)
C6 0.0267(17) 0.052(2) 0.0328(19) 0.0057(15) -0.0033(15) 0.0006(15)
C7 0.043(2) 0.045(2) 0.0242(17) -0.0058(14) 0.0015(15) -0.0088(17)
C8 0.0371(18) 0.0342(17) 0.0166(15) -0.0004(12) 0.0074(13) -0.0009(14)
C9 0.056(2) 0.0344(19) 0.0268(17) -0.0043(14) 0.0131(16) 0.0016(17)
C10 0.044(2) 0.042(2) 0.0280(17) 0.0023(14) 0.0153(15) 0.0139(16)
C11 0.0306(18) 0.042(2) 0.0247(17) 0.0033(13) 0.0125(14) 0.0049(14)
C12 0.0300(16) 0.0282(17) 0.0173(14) 0.0005(12) 0.0079(12) 0.0001(13)
C13 0.0185(14) 0.0224(15) 0.0275(16) 0.0009(11) 0.0032(12) 0.0019(11)
C14 0.0216(15) 0.0264(16) 0.0285(16) 0.0013(12) -0.0016(12) -0.0019(13)
C15 0.0395(18) 0.0203(15) 0.0287(16) -0.0019(12) 0.0060(14) -0.0026(13)
C16 0.0340(17) 0.0318(17) 0.0242(16) 0.0036(12) 0.0112(13) -0.0020(14)
C17 0.0309(17) 0.0326(18) 0.0376(18) 0.0064(14) 0.0107(14) -0.0053(14)
C18 0.0285(16) 0.0264(16) 0.0451(19) -0.0054(14) 0.0100(15) -0.0004(13)

loop_
_atom_type_symbol
_atom_type_description
_atom_type_scat_dispersion_real
_atom_type_scat_dispersion_imag
_atom_type_scat_source
C C 0.0033 0.0016 'International Tables Vol C Tables 4.2.6.8 and 6.1.1.4'
H H 0.0000 0.0000 'International Tables Vol C Tables 4.2.6.8 and 6.1.1.4'
Ru Ru -1.2594 0.8363 'International Tables Vol C Tables 4.2.6.8 and 6.1.1.4'
P P 0.1023 0.0942 'International Tables Vol C Tables 4.2.6.8 and 6.1.1.4'

loop_
_geom_angle_atom_site_label_1
_geom_angle_atom_site_label_2
_geom_angle_atom_site_label_3
_geom_angle
C2 Ru1 C3 37.44(13)
C2 Ru1 C1 37.42(12)
C3 Ru1 C1 62.15(13)
C2 Ru1 C4 62.51(13)
C3 Ru1 C4 37.34(12)
C1 Ru1 C4 61.93(12)
C2 Ru1 C5 62.32(12)
C3 Ru1 C5 62.13(12)
C1 Ru1 C5 36.90(11)
C4 Ru1 C5 37.09(12)
C2 Ru1 P1 124.30(10)
C3 Ru1 P1 97.55(10)
C1 Ru1 P1 159.58(9)
C4 Ru1 P1 103.84(9)
C5 Ru1 P1 137.41(8)
C2 Ru1 P2 96.95(9)
C3 Ru1 P2 122.78(9)
C1 Ru1 P2 105.33(9)
C4 Ru1 P2 158.90(9)
C5 Ru1 P2 139.33(8)
P1 Ru1 P2 83.25(3)
C2 Ru1 C12 139.93(12)
C3 Ru1 C12 142.65(12)
C1 Ru1 C12 102.54(12)
C4 Ru1 C12 105.43(12)
C5 Ru1 C12 85.04(12)
P1 Ru1 C12 95.26(8)
P2 Ru1 C12 93.46(8)
C15 P1 C16 101.13(15)
C15 P1 C13 104.33(14)
C16 P1 C13 101.03(14)
C15 P1 Ru1 121.47(11)
C16 P1 Ru1 115.08(11)
C13 P1 Ru1 111.32(10)
C18 P2 C17 99.52(16)
C18 P2 C14 100.62(15)
C17 P2 C14 103.57(15)
C18 P2 Ru1 116.52(11)
C17 P2 Ru1 121.83(11)
C14 P2 Ru1 111.89(10)
C5 C1 C2 108.1(3)
C5 C1 Ru1 71.93(17)
C2 C1 Ru1 69.84(17)
C3 C2 C1 107.9(3)
C3 C2 Ru1 71.53(18)
C1 C2 Ru1 72.75(17)
C2 C3 C4 108.6(3)
C2 C3 Ru1 71.02(18)
C4 C3 Ru1 72.79(18)
C3 C4 C5 107.3(3)
C3 C4 Ru1 69.87(18)
C5 C4 Ru1 71.57(18)
C1 C5 C4 108.1(3)
C1 C5 C6 127.2(3)
C4 C5 C6 124.7(3)
C1 C5 Ru1 71.17(17)
C4 C5 Ru1 71.34(18)
C6 C5 Ru1 122.0(2)
C5 C6 C7 112.7(3)
C8 C7 C6 114.3(3)
C9 C8 C12 108.3(3)
C9 C8 C7 125.5(3)
C12 C8 C7 126.2(3)
C8 C9 C10 109.1(3)
C11 C10 C9 109.1(3)
C10 C11 C12 109.5(3)
C11 C12 C8 103.9(3)
C11 C12 Ru1 119.5(2)
C8 C12 Ru1 107.8(2)
C14 C13 P1 107.62(19)
C13 C14 P2 110.0(2)

loop_
_geom_bond_atom_site_label_1
_geom_bond_atom_site_label_2
_geom_bond_distance
Ru1 C2 2.200(3)
Ru1 C3 2.206(3)
Ru1 C1 2.238(3)
Ru1 C4 2.245(3)
Ru1 C5 2.248(3)
Ru1 P1 2.2501(7)
Ru1 P2 2.2544(8)
Ru1 C12 2.266(3)
P1 C15 1.821(3)
P1 C16 1.832(3)
P1 C13 1.846(3)
P2 C18 1.828(3)
P2 C17 1.838(3)
P2 C14 1.851(3)
C1 C5 1.420(4)
C1 C2 1.424(5)
C2 C3 1.414(5)
C3 C4 1.425(5)
C4 C5 1.429(5)
C5 C6 1.494(5)
C6 C7 1.520(5)
C7 C8 1.507(5)
C8 C9 1.363(5)
C8 C12 1.482(5)
C9 C10 1.430(5)
C10 C11 1.351(5)
C11 C12 1.463(5)
C13 C14 1.531(4)
